data_7152279
loop_
_publ_author_name
'Sch\"afer, Christian'
'Miesch, Michel'
'Miesch, Laurence'

_publ_section_title
;
 Intramolecular reductive ketone-alkynoate coupling reaction promoted by
 (\h(2)-propene)titanium.
;
_journal_issue 16
_journal_name_full 'Organic &amp; biomolecular chemistry'
_journal_page_first 3253
_journal_page_last 3257
_journal_paper_doi 10.1039/c2ob07049a
_journal_volume 10
_journal_year 2012
_chemical_absolute_configuration rm
_chemical_formula_moiety 'C15 H24 O3'
_chemical_formula_sum 'C15 H24 O3'
_chemical_formula_weight 252.34
_chemical_name_systematic
;
?
;
_space_group_IT_number 19
_symmetry_cell_setting orthorhombic
_symmetry_space_group_name_Hall 'P 2ac 2ab'
_symmetry_space_group_name_H-M 'P 21 21 21'
_atom_sites_solution_hydrogens geom
_atom_sites_solution_primary direct
_atom_sites_solution_secondary difmap
_audit_creation_method SHELXL-97
_cell_angle_alpha 90.00
_cell_angle_beta 90.00
_cell_angle_gamma 90.00
_cell_formula_units_Z 4
_cell_length_a 7.2735(3)
_cell_length_b 9.0784(2)
_cell_length_c 21.1524(8)
_cell_measurement_reflns_used 5216
_cell_measurement_temperature 173(2)
_cell_measurement_theta_max 27.485
_cell_measurement_theta_min 0.998
_cell_volume 1396.73(8)
_computing_cell_refinement 'Denzo (Nonius B.V., 1998)'
_computing_data_collection 'Collect (Nonius B.V., 1998)'
_computing_data_reduction 'Denzo (Nonius B.V., 1998)'
_computing_molecular_graphics 'PLATON 98 (Spek, 1998)'
_computing_publication_material 'SHELXL-97 (Sheldrick, 1997)'
_computing_structure_refinement 'SHELXL-97 (Sheldrick, 1997)'
_computing_structure_solution 'SHELXS-97 (Sheldrick, 1997)'
_diffrn_ambient_temperature 173(2)
_diffrn_measured_fraction_theta_full 0.997
_diffrn_measured_fraction_theta_max 0.997
_diffrn_measurement_device_type KappaCCD
_diffrn_measurement_method 'phi and omega scans'
_diffrn_radiation_monochromator graphite
_diffrn_radiation_source 'fine-focus sealed tube'
_diffrn_radiation_type MoK\a
_diffrn_radiation_wavelength 0.71073
_diffrn_reflns_av_R_equivalents 0.0660
_diffrn_reflns_av_sigmaI/netI 0.0385
_diffrn_reflns_limit_h_max 9
_diffrn_reflns_limit_h_min -6
_diffrn_reflns_limit_k_max 8
_diffrn_reflns_limit_k_min -11
_diffrn_reflns_limit_l_max 27
_diffrn_reflns_limit_l_min -25
_diffrn_reflns_number 7385
_diffrn_reflns_theta_full 27.47
_diffrn_reflns_theta_max 27.47
_diffrn_reflns_theta_min 1.93
_exptl_absorpt_coefficient_mu 0.082
_exptl_absorpt_correction_type none
_exptl_crystal_colour colorless
_exptl_crystal_density_diffrn 1.200
_exptl_crystal_density_method 'not measured'
_exptl_crystal_description prism
_exptl_crystal_F_000 552
_exptl_crystal_size_max 0.50
_exptl_crystal_size_mid 0.40
_exptl_crystal_size_min 0.30
_refine_diff_density_max 0.364
_refine_diff_density_min -0.220
_refine_diff_density_rms 0.054
_refine_ls_abs_structure_details 'Flack H D (1983), Acta Cryst. A39, 876-881'
_refine_ls_abs_structure_Flack -10(10)
_refine_ls_extinction_method none
_refine_ls_goodness_of_fit_ref 1.068
_refine_ls_hydrogen_treatment mixed
_refine_ls_matrix_type full
_refine_ls_number_parameters 169
_refine_ls_number_reflns 1854
_refine_ls_number_restraints 0
_refine_ls_restrained_S_all 1.068
_refine_ls_R_factor_all 0.0530
_refine_ls_R_factor_gt 0.0457
_refine_ls_shift/su_max 0.000
_refine_ls_shift/su_mean 0.000
_refine_ls_structure_factor_coef Fsqd
_refine_ls_weighting_details 'calc w=1/[\s^2^(Fo^2^)+(0.0825P)^2^+0.1680P] where P=(Fo^2^+2Fc^2^)/3'
_refine_ls_weighting_scheme calc
_refine_ls_wR_factor_gt 0.1216
_refine_ls_wR_factor_ref 0.1291
_reflns_number_gt 1648
_reflns_number_total 1854
_reflns_threshold_expression I>2sigma(I)
_cod_data_source_file c2ob07049a.txt
_cod_data_source_block miesch11
_cod_depositor_comments
;
The following automatic conversions were performed:

'_symmetry_cell_setting' value 'Orthorhombic' changed to
'orthorhombic' according to
/home/saulius/struct/CIF-dictionaries/cif_core.dic dictionary named
'cif_core.dic' version 2.4.1 from 2010-06-29.

Automatic conversion script
Id: cif_fix_values 1715 2011-07-08 13:25:40Z adriana 
;
_cod_database_code 7152279

loop_
_symmetry_equiv_pos_as_xyz
'x, y, z'
'-x+1/2, -y, z+1/2'
'x+1/2, -y+1/2, -z'
'-x, y+1/2, -z+1/2'

loop_
_atom_site_label
_atom_site_type_symbol
_atom_site_fract_x
_atom_site_fract_y
_atom_site_fract_z
_atom_site_U_iso_or_equiv
_atom_site_adp_type
_atom_site_occupancy
_atom_site_symmetry_multiplicity
_atom_site_calc_flag
_atom_site_refinement_flags
C1 C 0.0950(3) 0.5556(2) 0.61773(9) 0.0254(4) Uani 1 1 d .
C2 C 0.3008(3) 0.5623(2) 0.63638(10) 0.0293(4) Uani 1 1 d .
H2A H 0.3134 0.6165 0.6767 0.035 Uiso 1 1 calc R
H2B H 0.3472 0.4610 0.6430 0.035 Uiso 1 1 calc R
C3 C 0.4168(3) 0.6379(2) 0.58583(10) 0.0331(5) Uani 1 1 d .
H3A H 0.3771 0.7417 0.5814 0.040 Uiso 1 1 calc R
H3B H 0.5475 0.6375 0.5989 0.040 Uiso 1 1 calc R
C4 C 0.3974(3) 0.5597(3) 0.52245(10) 0.0340(5) Uani 1 1 d .
H4A H 0.4676 0.6140 0.4898 0.041 Uiso 1 1 calc R
H4B H 0.4492 0.4591 0.5257 0.041 Uiso 1 1 calc R
C5 C 0.1961(3) 0.5505(2) 0.50299(10) 0.0312(5) Uani 1 1 d .
H5A H 0.1874 0.4933 0.4632 0.037 Uiso 1 1 calc R
H5B H 0.1510 0.6513 0.4941 0.037 Uiso 1 1 calc R
C6 C 0.0690(3) 0.4793(2) 0.55250(9) 0.0269(4) Uani 1 1 d .
C7 C -0.1304(3) 0.4980(3) 0.53004(10) 0.0338(5) Uani 1 1 d .
H7A H -0.1577 0.6030 0.5250 0.051 Uiso 1 1 calc R
H7B H -0.2140 0.4553 0.5614 0.051 Uiso 1 1 calc R
H7C H -0.1466 0.4476 0.4894 0.051 Uiso 1 1 calc R
C8 C 0.1125(3) 0.3133(2) 0.55832(11) 0.0355(5) Uani 1 1 d .
H8A H 0.0859 0.2650 0.5174 0.043 Uiso 1 1 calc R
H8B H 0.2454 0.3012 0.5670 0.043 Uiso 1 1 calc R
C9 C 0.0038(4) 0.2357(2) 0.61008(12) 0.0441(6) Uani 1 1 d .
H9A H 0.0452 0.1321 0.6133 0.053 Uiso 1 1 calc R
H9B H -0.1282 0.2353 0.5987 0.053 Uiso 1 1 calc R
C10 C 0.0285(4) 0.3118(2) 0.67447(11) 0.0389(5) Uani 1 1 d .
H10A H -0.0554 0.2665 0.7058 0.047 Uiso 1 1 calc R
H10B H 0.1562 0.2977 0.6894 0.047 Uiso 1 1 calc R
C11 C -0.0123(3) 0.4746(2) 0.66927(9) 0.0287(4) Uani 1 1 d .
C12 C -0.1341(3) 0.5479(2) 0.70467(9) 0.0294(4) Uani 1 1 d .
H12 H -0.1573 0.6474 0.6933 0.035 Uiso 1 1 calc R
C13 C -0.2363(3) 0.4897(3) 0.75980(10) 0.0343(5) Uani 1 1 d .
C14 C -0.4880(4) 0.5432(3) 0.82914(11) 0.0478(6) Uani 1 1 d .
H14A H -0.5390 0.6349 0.8474 0.057 Uiso 1 1 calc R
H14B H -0.4085 0.4966 0.8614 0.057 Uiso 1 1 calc R
C15 C -0.6418(4) 0.4412(3) 0.81295(12) 0.0518(7) Uani 1 1 d .
H15A H -0.7203 0.4869 0.7808 0.078 Uiso 1 1 calc R
H15B H -0.7146 0.4210 0.8509 0.078 Uiso 1 1 calc R
H15C H -0.5914 0.3487 0.7965 0.078 Uiso 1 1 calc R
O1 O 0.0289(2) 0.70328(15) 0.61047(7) 0.0280(3) Uani 1 1 d .
O2 O -0.1988(3) 0.3821(2) 0.79107(9) 0.0544(5) Uani 1 1 d .
O3 O -0.3784(3) 0.5792(2) 0.77388(7) 0.0421(4) Uani 1 1 d .
H1O H 0.083(5) 0.762(4) 0.6385(15) 0.064(10) Uiso 1 1 d .

loop_
_atom_site_aniso_label
_atom_site_aniso_U_11
_atom_site_aniso_U_22
_atom_site_aniso_U_33
_atom_site_aniso_U_23
_atom_site_aniso_U_13
_atom_site_aniso_U_12
C1 0.0297(9) 0.0227(8) 0.0237(9) -0.0009(7) -0.0020(8) 0.0033(8)
C2 0.0301(10) 0.0289(9) 0.0290(9) -0.0046(8) -0.0060(8) 0.0019(9)
C3 0.0274(10) 0.0372(10) 0.0348(11) -0.0083(9) 0.0001(9) -0.0014(9)
C4 0.0292(10) 0.0403(11) 0.0324(10) -0.0068(9) 0.0021(9) 0.0016(10)
C5 0.0310(10) 0.0375(10) 0.0252(9) -0.0031(9) -0.0006(8) 0.0041(10)
C6 0.0280(10) 0.0283(9) 0.0245(9) -0.0048(8) -0.0027(8) 0.0000(8)
C7 0.0297(10) 0.0416(11) 0.0300(10) -0.0040(9) -0.0051(8) -0.0008(10)
C8 0.0396(11) 0.0264(9) 0.0406(11) -0.0091(9) -0.0022(10) 0.0007(10)
C9 0.0563(15) 0.0238(9) 0.0523(15) -0.0021(9) 0.0001(13) -0.0042(11)
C10 0.0504(13) 0.0250(9) 0.0414(12) 0.0072(9) -0.0009(11) 0.0009(10)
C11 0.0338(10) 0.0255(9) 0.0267(9) 0.0032(8) -0.0043(8) -0.0029(9)
C12 0.0334(10) 0.0300(9) 0.0247(9) 0.0059(8) -0.0006(8) -0.0023(9)
C13 0.0412(11) 0.0367(10) 0.0250(9) 0.0054(9) -0.0017(9) -0.0089(10)
C14 0.0501(15) 0.0592(15) 0.0342(12) -0.0003(11) 0.0133(11) -0.0129(14)
C15 0.0531(15) 0.0695(17) 0.0328(12) 0.0028(12) 0.0075(11) -0.0191(15)
O1 0.0356(8) 0.0224(6) 0.0260(7) 0.0008(6) 0.0012(6) 0.0030(6)
O2 0.0648(13) 0.0570(11) 0.0413(10) 0.0252(9) 0.0042(10) 0.0004(10)
O3 0.0415(9) 0.0498(9) 0.0348(8) 0.0065(7) 0.0121(7) -0.0047(8)

loop_
_atom_type_symbol
_atom_type_description
_atom_type_scat_dispersion_real
_atom_type_scat_dispersion_imag
_atom_type_scat_source
C C 0.0033 0.0000 'International Tables Vol C Tables 4.2.6.8 and 6.1.1.4'
H H 0.0000 0.0000 'International Tables Vol C Tables 4.2.6.8 and 6.1.1.4'
O O 0.0106 0.0000 'International Tables Vol C Tables 4.2.6.8 and 6.1.1.4'

loop_
_geom_angle_atom_site_label_1
_geom_angle_atom_site_label_2
_geom_angle_atom_site_label_3
_geom_angle
O1 C1 C11 110.80(16)
O1 C1 C2 108.33(17)
C11 C1 C2 109.32(16)
O1 C1 C6 106.31(15)
C11 C1 C6 110.89(16)
C2 C1 C6 111.15(16)
C3 C2 C1 111.96(17)
C3 C2 H2A 109.2
C1 C2 H2A 109.2
C3 C2 H2B 109.2
C1 C2 H2B 109.2
H2A C2 H2B 107.9
C4 C3 C2 110.83(18)
C4 C3 H3A 109.5
C2 C3 H3A 109.5
C4 C3 H3B 109.5
C2 C3 H3B 109.5
H3A C3 H3B 108.1
C5 C4 C3 110.64(18)
C5 C4 H4A 109.5
C3 C4 H4A 109.5
C5 C4 H4B 109.5
C3 C4 H4B 109.5
H4A C4 H4B 108.1
C4 C5 C6 114.59(17)
C4 C5 H5A 108.6
C6 C5 H5A 108.6
C4 C5 H5B 108.6
C6 C5 H5B 108.6
H5A C5 H5B 107.6
C7 C6 C5 108.05(17)
C7 C6 C8 109.03(19)
C5 C6 C8 109.96(17)
C7 C6 C1 109.87(17)
C5 C6 C1 110.10(17)
C8 C6 C1 109.80(16)
C6 C7 H7A 109.5
C6 C7 H7B 109.5
H7A C7 H7B 109.5
C6 C7 H7C 109.5
H7A C7 H7C 109.5
H7B C7 H7C 109.5
C9 C8 C6 113.70(18)
C9 C8 H8A 108.8
C6 C8 H8A 108.8
C9 C8 H8B 108.8
C6 C8 H8B 108.8
H8A C8 H8B 107.7
C8 C9 C10 111.62(19)
C8 C9 H9A 109.3
C10 C9 H9A 109.3
C8 C9 H9B 109.3
C10 C9 H9B 109.3
H9A C9 H9B 108.0
C11 C10 C9 110.60(18)
C11 C10 H10A 109.5
C9 C10 H10A 109.5
C11 C10 H10B 109.5
C9 C10 H10B 109.5
H10A C10 H10B 108.1
C12 C11 C10 125.2(2)
C12 C11 C1 119.89(17)
C10 C11 C1 114.95(19)
C11 C12 C13 126.61(19)
C11 C12 H12 116.7
C13 C12 H12 116.7
O2 C13 O3 122.6(2)
O2 C13 C12 127.2(2)
O3 C13 C12 110.13(18)
O3 C14 C15 111.5(2)
O3 C14 H14A 109.3
C15 C14 H14A 109.3
O3 C14 H14B 109.3
C15 C14 H14B 109.3
H14A C14 H14B 108.0
C14 C15 H15A 109.5
C14 C15 H15B 109.5
H15A C15 H15B 109.5
C14 C15 H15C 109.5
H15A C15 H15C 109.5
H15B C15 H15C 109.5
C1 O1 H1O 110(2)
C13 O3 C14 117.58(19)

loop_
_geom_bond_atom_site_label_1
_geom_bond_atom_site_label_2
_geom_bond_distance
C1 O1 1.433(2)
C1 C11 1.529(3)
C1 C2 1.549(3)
C1 C6 1.555(3)
C2 C3 1.525(3)
C2 H2A 0.9900
C2 H2B 0.9900
C3 C4 1.524(3)
C3 H3A 0.9900
C3 H3B 0.9900
C4 C5 1.523(3)
C4 H4A 0.9900
C4 H4B 0.9900
C5 C6 1.539(3)
C5 H5A 0.9900
C5 H5B 0.9900
C6 C7 1.536(3)
C6 C8 1.545(3)
C7 H7A 0.9800
C7 H7B 0.9800
C7 H7C 0.9800
C8 C9 1.523(3)
C8 H8A 0.9900
C8 H8B 0.9900
C9 C10 1.538(3)
C9 H9A 0.9900
C9 H9B 0.9900
C10 C11 1.511(3)
C10 H10A 0.9900
C10 H10B 0.9900
C11 C12 1.337(3)
C12 C13 1.481(3)
C12 H12 0.9500
C13 O2 1.211(3)
C13 O3 1.348(3)
C14 O3 1.452(3)
C14 C15 1.492(4)
C14 H14A 0.9900
C14 H14B 0.9900
C15 H15A 0.9800
C15 H15B 0.9800
C15 H15C 0.9800
O1 H1O 0.89(4)

loop_
_geom_hbond_atom_site_label_D
_geom_hbond_atom_site_label_H
_geom_hbond_atom_site_label_A
_geom_hbond_distance_DH
_geom_hbond_distance_HA
_geom_hbond_distance_DA
_geom_hbond_angle_DHA
_geom_hbond_site_symmetry_A
O1 H1O O2 0.89(4) 2.03(4) 2.916(2) 175(3) 4_556

loop_
_geom_torsion_atom_site_label_1
_geom_torsion_atom_site_label_2
_geom_torsion_atom_site_label_3
_geom_torsion_atom_site_label_4
_geom_torsion
O1 C1 C2 C3 -60.9(2)
C11 C1 C2 C3 178.29(16)
C6 C1 C2 C3 55.6(2)
C1 C2 C3 C4 -57.6(2)
C2 C3 C4 C5 55.7(2)
C3 C4 C5 C6 -54.5(3)
C4 C5 C6 C7 172.16(19)
C4 C5 C6 C8 -68.9(2)
C4 C5 C6 C1 52.2(2)
O1 C1 C6 C7 -52.5(2)
C11 C1 C6 C7 68.0(2)
C2 C1 C6 C7 -170.20(18)
O1 C1 C6 C5 66.4(2)
C11 C1 C6 C5 -173.13(16)
C2 C1 C6 C5 -51.3(2)
O1 C1 C6 C8 -172.43(17)
C11 C1 C6 C8 -51.9(2)
C2 C1 C6 C8 69.9(2)
C7 C6 C8 C9 -66.3(2)
C5 C6 C8 C9 175.40(18)
C1 C6 C8 C9 54.1(2)
C6 C8 C9 C10 -54.7(3)
C8 C9 C10 C11 52.3(3)
C9 C10 C11 C12 125.1(2)
C9 C10 C11 C1 -53.5(3)
O1 C1 C11 C12 -6.8(3)
C2 C1 C11 C12 112.5(2)
C6 C1 C11 C12 -124.6(2)
O1 C1 C11 C10 171.86(18)
C2 C1 C11 C10 -68.8(2)
C6 C1 C11 C10 54.1(2)
C10 C11 C12 C13 7.3(4)
C1 C11 C12 C13 -174.16(19)
C11 C12 C13 O2 18.7(4)
C11 C12 C13 O3 -164.5(2)
O2 C13 O3 C14 0.3(3)
C12 C13 O3 C14 -176.61(19)
C15 C14 O3 C13 -88.6(3)
